data_4509277
loop_
_publ_author_name
'Sarma, Bipul'
'Nath, Naba K.'
'Bhogala, Balakrishna R.'
'Nangia, Ashwini'

_publ_section_title
;
 Synthon Competition and Cooperation in Molecular Salts of Hydroxybenzoic
 Acids and Aminopyridines
;
_journal_issue 3
_journal_name_full 'Crystal Growth &amp; Design'
_journal_page_first 1546
_journal_paper_doi 10.1021/cg801145c
_journal_volume 9
_journal_year 2009
_chemical_formula_moiety C7H4ClO3.C5H7N2
_chemical_formula_sum 'C12 H11 Cl N2 O3'
_chemical_formula_weight 266.68
_chemical_name_systematic
; 
 3-Aminopyridinium 3-chloro-4-hydroxybenzoate  
;
_space_group_IT_number 14
_symmetry_cell_setting monoclinic
_symmetry_space_group_name_Hall '-P 2yn'
_symmetry_space_group_name_H-M 'P 1 21/n 1'
_atom_sites_solution_hydrogens geom
_atom_sites_solution_primary direct
_atom_sites_solution_secondary difmap
_audit_creation_method SHELXL-97
_cell_angle_alpha 90.00
_cell_angle_beta 109.183(2)
_cell_angle_gamma 90.00
_cell_formula_units_Z 4
_cell_length_a 11.9368(15)
_cell_length_b 8.3774(11)
_cell_length_c 12.6509(17)
_cell_measurement_reflns_used 1255
_cell_measurement_temperature 100(2)
_cell_measurement_theta_max 24.40
_cell_measurement_theta_min 2.86
_cell_volume 1194.8(3)
_computing_cell_refinement 'Bruker SMART'
_computing_data_collection 'Bruker SMART'
_computing_data_reduction 'Bruker SAINT'
_computing_molecular_graphics 'Bruker SHELXTL'
_computing_publication_material 'Bruker SHELXTL'
_computing_structure_refinement 'SHELXL-97 (Sheldrick, 1997)'
_computing_structure_solution 'SHELXS-97 (Sheldrick, 1990)'
_diffrn_ambient_temperature 100(2)
_diffrn_measured_fraction_theta_full 0.999
_diffrn_measured_fraction_theta_max 0.999
_diffrn_measurement_device_type 'CCD area detector'
_diffrn_measurement_method 'phi and omega scans'
_diffrn_radiation_monochromator graphite
_diffrn_radiation_source 'fine-focus sealed tube'
_diffrn_radiation_type MoK\a
_diffrn_radiation_wavelength 0.71073
_diffrn_reflns_av_R_equivalents 0.0503
_diffrn_reflns_av_sigmaI/netI 0.0511
_diffrn_reflns_limit_h_max 14
_diffrn_reflns_limit_h_min -12
_diffrn_reflns_limit_k_max 9
_diffrn_reflns_limit_k_min -9
_diffrn_reflns_limit_l_max 15
_diffrn_reflns_limit_l_min -15
_diffrn_reflns_number 7750
_diffrn_reflns_theta_full 25.00
_diffrn_reflns_theta_max 25.00
_diffrn_reflns_theta_min 2.04
_exptl_absorpt_coefficient_mu 0.321
_exptl_absorpt_correction_T_max 0.9655
_exptl_absorpt_correction_T_min 0.9211
_exptl_absorpt_correction_type multi-scan
_exptl_absorpt_process_details 'SADABS-Bruker Nonius area detector scaling and absorption correction - V2.10'
_exptl_crystal_colour colourless
_exptl_crystal_density_diffrn 1.482
_exptl_crystal_density_method 'not measured'
_exptl_crystal_description needle
_exptl_crystal_F_000 552
_exptl_crystal_size_max 0.26
_exptl_crystal_size_mid 0.15
_exptl_crystal_size_min 0.11
_refine_diff_density_max 0.289
_refine_diff_density_min -0.259
_refine_diff_density_rms 0.064
_refine_ls_extinction_method none
_refine_ls_goodness_of_fit_ref 1.017
_refine_ls_hydrogen_treatment mixed
_refine_ls_matrix_type full
_refine_ls_number_parameters 207
_refine_ls_number_reflns 2094
_refine_ls_number_restraints 0
_refine_ls_restrained_S_all 1.017
_refine_ls_R_factor_all 0.0694
_refine_ls_R_factor_gt 0.0466
_refine_ls_shift/su_max 0.000
_refine_ls_shift/su_mean 0.000
_refine_ls_structure_factor_coef Fsqd
_refine_ls_weighting_details 'calc w=1/[\s^2^(Fo^2^)+(0.0564P)^2^+0.4835P] where P=(Fo^2^+2Fc^2^)/3'
_refine_ls_weighting_scheme calc
_refine_ls_wR_factor_gt 0.1019
_refine_ls_wR_factor_ref 0.1120
_reflns_number_gt 1570
_reflns_number_total 2094
_reflns_threshold_expression >2sigma(I)
_cod_data_source_file cg801145csup7.cif
_cod_data_source_block an504_m_3-APH+.3-Cl-4-HBA-_1:1_(8)
_cod_depositor_comments
;
The following automatic conversions were performed:

'_symmetry_cell_setting' value 'Monoclinic' changed to 'monoclinic'
according to /home/saulius/struct/CIF-dictionaries/cif_core.dic
dictionary named 'cif_core.dic' version 2.4.2 from 2011-04-26.

Automatic conversion script
Id: cif_fix_values 1891 2012-01-12 08:04:46Z andrius 
;
_cod_original_sg_symbol_H-M 'P2(1)/n  '
_cod_database_code 4509277

loop_
_symmetry_equiv_pos_as_xyz
'x, y, z'
'-x+1/2, y+1/2, -z+1/2'
'-x, -y, -z'
'x-1/2, -y-1/2, z-1/2'

loop_
_atom_site_label
_atom_site_type_symbol
_atom_site_fract_x
_atom_site_fract_y
_atom_site_fract_z
_atom_site_U_iso_or_equiv
_atom_site_adp_type
_atom_site_occupancy
_atom_site_symmetry_multiplicity
_atom_site_calc_flag
Cl1 Cl -0.10298(6) 0.22566(8) 0.47116(5) 0.0237(2) Uani 1 1 d
O1 O 0.12560(16) -0.1377(2) 0.93105(14) 0.0195(5) Uani 1 1 d
O2 O -0.06756(17) -0.1129(2) 0.83783(15) 0.0255(5) Uani 1 1 d
O3 O 0.15019(18) 0.2974(2) 0.52822(15) 0.0202(5) Uani 1 1 d
C5 C 0.1252(2) 0.2096(3) 0.6074(2) 0.0167(6) Uani 1 1 d
C2 C 0.0680(2) 0.0202(3) 0.7659(2) 0.0152(6) Uani 1 1 d
N1 N 0.0584(2) 0.6978(3) 0.07555(18) 0.0193(5) Uani 1 1 d
N2 N 0.2039(3) 0.5037(3) 0.3402(2) 0.0284(7) Uani 1 1 d
C1 C 0.0372(2) -0.0838(3) 0.8493(2) 0.0178(6) Uani 1 1 d
C8 C 0.1444(3) 0.6473(3) 0.1671(2) 0.0193(6) Uani 1 1 d
C4 C 0.0086(2) 0.1633(3) 0.5915(2) 0.0163(6) Uani 1 1 d
C12 C -0.0565(2) 0.6657(3) 0.0560(2) 0.0205(7) Uani 1 1 d
C6 C 0.2121(2) 0.1631(3) 0.7060(2) 0.0166(6) Uani 1 1 d
C3 C -0.0203(2) 0.0705(3) 0.6687(2) 0.0180(6) Uani 1 1 d
C10 C -0.0028(3) 0.5215(3) 0.2279(2) 0.0220(7) Uani 1 1 d
C7 C 0.1843(2) 0.0693(3) 0.7832(2) 0.0162(6) Uani 1 1 d
C9 C 0.1180(2) 0.5568(3) 0.2475(2) 0.0194(6) Uani 1 1 d
C11 C -0.0878(3) 0.5758(3) 0.1327(2) 0.0225(7) Uani 1 1 d
H12 H -0.109(2) 0.708(3) -0.012(2) 0.011(7) Uiso 1 1 d
H7 H 0.247(2) 0.040(3) 0.850(2) 0.013(7) Uiso 1 1 d
H8 H 0.224(3) 0.676(3) 0.176(2) 0.022(8) Uiso 1 1 d
H3 H -0.102(3) 0.040(3) 0.654(2) 0.016(7) Uiso 1 1 d
H6 H 0.296(2) 0.198(3) 0.720(2) 0.015(7) Uiso 1 1 d
H10 H -0.019(3) 0.462(3) 0.286(2) 0.026(8) Uiso 1 1 d
H11 H -0.168(3) 0.555(4) 0.121(2) 0.032(9) Uiso 1 1 d
H3A H 0.225(4) 0.324(4) 0.551(3) 0.059(12) Uiso 1 1 d
H2B H 0.275(3) 0.532(4) 0.346(2) 0.028(9) Uiso 1 1 d
H1 H 0.082(3) 0.767(4) 0.017(3) 0.039(9) Uiso 1 1 d
H2A H 0.183(3) 0.458(4) 0.399(3) 0.032(9) Uiso 1 1 d

loop_
_atom_site_aniso_label
_atom_site_aniso_U_11
_atom_site_aniso_U_22
_atom_site_aniso_U_33
_atom_site_aniso_U_23
_atom_site_aniso_U_13
_atom_site_aniso_U_12
Cl1 0.0160(4) 0.0287(4) 0.0200(4) 0.0055(3) -0.0030(3) 0.0023(3)
O1 0.0157(10) 0.0268(11) 0.0156(9) 0.0041(8) 0.0047(8) 0.0005(8)
O2 0.0147(11) 0.0334(12) 0.0280(11) 0.0070(9) 0.0067(9) -0.0027(9)
O3 0.0170(11) 0.0252(11) 0.0164(10) 0.0047(8) 0.0027(8) -0.0023(9)
C5 0.0199(15) 0.0146(14) 0.0154(13) -0.0002(11) 0.0054(11) 0.0002(11)
C2 0.0148(15) 0.0156(14) 0.0137(13) -0.0031(11) 0.0028(11) -0.0005(11)
N1 0.0216(14) 0.0196(13) 0.0169(12) -0.0017(10) 0.0068(10) 0.0011(10)
N2 0.0186(16) 0.0410(18) 0.0234(14) 0.0118(12) 0.0041(12) -0.0006(13)
C1 0.0152(15) 0.0212(15) 0.0164(14) -0.0022(11) 0.0046(12) -0.0002(11)
C8 0.0134(15) 0.0231(16) 0.0224(15) -0.0008(12) 0.0073(12) 0.0013(12)
C4 0.0127(14) 0.0211(15) 0.0121(13) -0.0019(11) -0.0002(11) 0.0012(11)
C12 0.0175(16) 0.0205(15) 0.0213(15) -0.0001(12) 0.0034(13) 0.0023(12)
C6 0.0122(15) 0.0182(14) 0.0186(14) -0.0027(11) 0.0038(11) -0.0004(11)
C3 0.0102(15) 0.0207(15) 0.0217(15) -0.0030(12) 0.0033(12) 0.0001(12)
C10 0.0234(17) 0.0213(16) 0.0250(16) 0.0034(12) 0.0130(13) -0.0017(12)
C7 0.0141(15) 0.0200(15) 0.0118(13) -0.0016(11) 0.0007(11) 0.0033(11)
C9 0.0193(16) 0.0187(15) 0.0192(14) -0.0013(12) 0.0049(12) 0.0019(12)
C11 0.0164(16) 0.0214(16) 0.0302(16) 0.0010(12) 0.0083(13) -0.0002(13)

loop_
_atom_type_symbol
_atom_type_description
_atom_type_scat_dispersion_real
_atom_type_scat_dispersion_imag
_atom_type_scat_source
C C 0.0033 0.0016 'International Tables Vol C Tables 4.2.6.8 and 6.1.1.4'
H H 0.0000 0.0000 'International Tables Vol C Tables 4.2.6.8 and 6.1.1.4'
N N 0.0061 0.0033 'International Tables Vol C Tables 4.2.6.8 and 6.1.1.4'
O O 0.0106 0.0060 'International Tables Vol C Tables 4.2.6.8 and 6.1.1.4'
Cl Cl 0.1484 0.1585 'International Tables Vol C Tables 4.2.6.8 and 6.1.1.4'

loop_
_geom_angle_atom_site_label_1
_geom_angle_atom_site_label_2
_geom_angle_atom_site_label_3
_geom_angle
C5 O3 H3A 110(2)
O3 C5 C6 122.3(3)
O3 C5 C4 119.8(2)
C6 C5 C4 117.9(3)
C7 C2 C3 118.3(3)
C7 C2 C1 121.4(2)
C3 C2 C1 120.4(2)
C12 N1 C8 123.0(3)
C12 N1 H1 118.3(18)
C8 N1 H1 118.7(18)
C9 N2 H2B 115(2)
C9 N2 H2A 120(2)
H2B N2 H2A 124(3)
O2 C1 O1 123.6(3)
O2 C1 C2 120.2(2)
O1 C1 C2 116.2(2)
N1 C8 C9 120.9(3)
N1 C8 H8 118.4(17)
C9 C8 H8 120.7(17)
C3 C4 C5 121.7(2)
C3 C4 Cl1 119.4(2)
C5 C4 Cl1 118.9(2)
N1 C12 C11 118.6(3)
N1 C12 H12 115.3(16)
C11 C12 H12 126.0(16)
C7 C6 C5 120.9(3)
C7 C6 H6 120.0(15)
C5 C6 H6 119.1(15)
C4 C3 C2 120.2(3)
C4 C3 H3 119.1(16)
C2 C3 H3 120.8(16)
C11 C10 C9 120.2(3)
C11 C10 H10 124.7(17)
C9 C10 H10 115.1(17)
C6 C7 C2 121.1(2)
C6 C7 H7 117.9(16)
C2 C7 H7 121.0(16)
N2 C9 C8 121.7(3)
N2 C9 C10 121.5(3)
C8 C9 C10 116.8(3)
C10 C11 C12 120.5(3)
C10 C11 H11 120.2(19)
C12 C11 H11 119.3(19)

loop_
_geom_bond_atom_site_label_1
_geom_bond_atom_site_label_2
_geom_bond_distance
Cl1 C4 1.741(2)
O1 C1 1.292(3)
O2 C1 1.236(3)
O3 C5 1.353(3)
O3 H3A 0.87(4)
C5 C6 1.390(4)
C5 C4 1.394(4)
C2 C7 1.395(4)
C2 C3 1.396(4)
C2 C1 1.503(4)
N1 C12 1.338(3)
N1 C8 1.339(3)
N1 H1 1.05(3)
N2 C9 1.354(4)
N2 H2B 0.86(3)
N2 H2A 0.94(3)
C8 C9 1.385(4)
C8 H8 0.95(3)
C4 C3 1.378(4)
C12 C11 1.374(4)
C12 H12 0.95(3)
C6 C7 1.378(4)
C6 H6 1.00(3)
C3 H3 0.96(3)
C10 C11 1.373(4)
C10 C9 1.412(4)
C10 H10 0.96(3)
C7 H7 0.96(3)
C11 H11 0.94(3)
